data_7030422
loop_
_publ_author_name
'Guillo, Pascal'
'Hamelin, Olivier'
'Loiseau, Fr\'ed\'erique'
'P\'ecaut, Jacques'
'M\'enage, St\'ephane'

_publ_section_title
;
 Synthesis, electrochemical and photophysical properties of
 heterodinuclear Ru-Mn and Ru-Zn complexes bearing ambident Schiff base
 ligand.
;
_journal_issue 24
_journal_name_full 'Dalton transactions (Cambridge, England : 2003)'
_journal_page_first 5650
_journal_page_last 5657
_journal_paper_doi 10.1039/c003276j
_journal_volume 39
_journal_year 2010
_chemical_formula_sum 'C64 H85 F12 Mn N8 O10 P2 Ru'
_chemical_formula_weight 1572.35
_chemical_name_systematic
;
?
;
_space_group_IT_number 167
_symmetry_cell_setting rhombohedral
_symmetry_space_group_name_Hall '-R 3 2"c'
_symmetry_space_group_name_H-M 'R -3 c :H'
_atom_sites_solution_hydrogens geom
_atom_sites_solution_primary direct
_atom_sites_solution_secondary difmap
_audit_creation_method SHELXL-97
_cell_angle_alpha 90.00
_cell_angle_beta 90.00
_cell_angle_gamma 120.00
_cell_formula_units_Z 18
_cell_length_a 33.491(4)
_cell_length_b 33.491(4)
_cell_length_c 44.286(11)
_cell_measurement_reflns_used 1013
_cell_measurement_temperature 223(2)
_cell_measurement_theta_max 21.94
_cell_measurement_theta_min 2.43
_cell_volume 43018(13)
_computing_cell_refinement 'Bruker SMART'
_computing_data_collection 'Bruker SMART'
_computing_data_reduction 'Bruker SAINT'
_computing_molecular_graphics 'Bruker SHELXTL'
_computing_publication_material 'Bruker SHELXTL'
_computing_structure_refinement 'SHELXL-97 (Sheldrick, 1997)'
_computing_structure_solution 'SHELXS-97 (Sheldrick, 1990)'
_diffrn_ambient_temperature 223(2)
_diffrn_measured_fraction_theta_full 0.985
_diffrn_measured_fraction_theta_max 0.985
_diffrn_measurement_device_type 'CCD area detector'
_diffrn_measurement_method 'phi and omega scans'
_diffrn_radiation_monochromator graphite
_diffrn_radiation_source 'fine-focus sealed tube'
_diffrn_radiation_type MoK\a
_diffrn_radiation_wavelength 0.71073
_diffrn_reflns_av_R_equivalents 0.0685
_diffrn_reflns_av_sigmaI/netI 0.0586
_diffrn_reflns_limit_h_max 35
_diffrn_reflns_limit_h_min -35
_diffrn_reflns_limit_k_max 35
_diffrn_reflns_limit_k_min -15
_diffrn_reflns_limit_l_max 41
_diffrn_reflns_limit_l_min -45
_diffrn_reflns_number 26086
_diffrn_reflns_theta_full 21.98
_diffrn_reflns_theta_max 21.98
_diffrn_reflns_theta_min 1.68
_exptl_absorpt_coefficient_mu 0.392
_exptl_absorpt_correction_T_max 0.925
_exptl_absorpt_correction_T_min 0.910
_exptl_absorpt_correction_type multi-scan
_exptl_crystal_colour brown
_exptl_crystal_density_diffrn 1.093
_exptl_crystal_density_meas 0
_exptl_crystal_density_method 'not measured'
_exptl_crystal_F_000 14616
_exptl_crystal_size_max 0.50
_exptl_crystal_size_mid 0.20
_exptl_crystal_size_min 0.20
_refine_diff_density_max 0.916
_refine_diff_density_min -0.334
_refine_diff_density_rms 0.138
_refine_ls_extinction_method none
_refine_ls_goodness_of_fit_ref 1.135
_refine_ls_hydrogen_treatment constr
_refine_ls_matrix_type full
_refine_ls_number_parameters 484
_refine_ls_number_reflns 5782
_refine_ls_number_restraints 0
_refine_ls_restrained_S_all 1.135
_refine_ls_R_factor_all 0.1307
_refine_ls_R_factor_gt 0.0808
_refine_ls_shift/su_max 0.044
_refine_ls_shift/su_mean 0.002
_refine_ls_structure_factor_coef Fsqd
_refine_ls_weighting_details 'calc w=1/[\s^2^(Fo^2^)+(0.1548P)^2^+294.9803P] where P=(Fo^2^+2Fc^2^)/3'
_refine_ls_weighting_scheme calc
_refine_ls_wR_factor_gt 0.2349
_refine_ls_wR_factor_ref 0.2798
_reflns_number_gt 3780
_reflns_number_total 5782
_reflns_threshold_expression >2sigma(I)
_cod_data_source_file c003276j.txt
_cod_data_source_block struc
_cod_depositor_comments
;
The following automatic conversions were performed:

'_symmetry_cell_setting' value 'Rhombohedral' changed to
'rhombohedral' according to
/usr/data/users/saulius/automatic-downloads/retrospective/RSC/lib/dictionaries/cif_core.dic
dictionary named 'cif_core.dic' version 2.4.2 from 2011-04-26.

Automatic conversion script
Id: cif_fix_values 2281 2013-09-26 08:29:07Z andrius 
;
_cod_original_cell_volume 43017(13)
_cod_original_sg_symbol_H-M R-3c
_cod_database_code 7030422

loop_
_symmetry_equiv_pos_as_xyz
'x, y, z'
'-y, x-y, z'
'-x+y, -x, z'
'y, x, -z+1/2'
'x-y, -y, -z+1/2'
'-x, -x+y, -z+1/2'
'x+2/3, y+1/3, z+1/3'
'-y+2/3, x-y+1/3, z+1/3'
'-x+y+2/3, -x+1/3, z+1/3'
'y+2/3, x+1/3, -z+5/6'
'x-y+2/3, -y+1/3, -z+5/6'
'-x+2/3, -x+y+1/3, -z+5/6'
'x+1/3, y+2/3, z+2/3'
'-y+1/3, x-y+2/3, z+2/3'
'-x+y+1/3, -x+2/3, z+2/3'
'y+1/3, x+2/3, -z+7/6'
'x-y+1/3, -y+2/3, -z+7/6'
'-x+1/3, -x+y+2/3, -z+7/6'
'-x, -y, -z'
'y, -x+y, -z'
'x-y, x, -z'
'-y, -x, z-1/2'
'-x+y, y, z-1/2'
'x, x-y, z-1/2'
'-x+2/3, -y+1/3, -z+1/3'
'y+2/3, -x+y+1/3, -z+1/3'
'x-y+2/3, x+1/3, -z+1/3'
'-y+2/3, -x+1/3, z-1/6'
'-x+y+2/3, y+1/3, z-1/6'
'x+2/3, x-y+1/3, z-1/6'
'-x+1/3, -y+2/3, -z+2/3'
'y+1/3, -x+y+2/3, -z+2/3'
'x-y+1/3, x+2/3, -z+2/3'
'-y+1/3, -x+2/3, z+1/6'
'-x+y+1/3, y+2/3, z+1/6'
'x+1/3, x-y+2/3, z+1/6'

loop_
_atom_site_label
_atom_site_type_symbol
_atom_site_fract_x
_atom_site_fract_y
_atom_site_fract_z
_atom_site_U_iso_or_equiv
_atom_site_adp_type
_atom_site_occupancy
_atom_site_symmetry_multiplicity
_atom_site_calc_flag
_atom_site_refinement_flags
Ru Ru 0.6667 0.90475(3) 0.0833 0.0464(4) Uani 1 2 d S
Mn Mn 0.6667 0.70956(6) 0.0833 0.0459(6) Uani 1 2 d S
O1 O 0.60603(19) 0.6777(2) 0.06994(13) 0.0503(16) Uani 1 1 d .
O2 O 0.6560(2) 0.6475(3) 0.10661(15) 0.070(2) Uani 1 1 d .
N1 N 0.6997(3) 0.9637(3) 0.10857(17) 0.053(2) Uani 1 1 d .
N2 N 0.6251(3) 0.8859(3) 0.12169(16) 0.0462(19) Uani 1 1 d .
N11 N 0.7040(2) 0.8794(2) 0.10707(16) 0.0456(18) Uani 1 1 d .
N12 N 0.6463(2) 0.7368(2) 0.11894(16) 0.0425(18) Uani 1 1 d .
C1 C 0.7369(4) 1.0033(4) 0.0998(3) 0.075(3) Uani 1 1 d .
H1 H 0.7476 1.0059 0.0799 0.090 Uiso 1 1 calc R
C2 C 0.7596(4) 1.0399(4) 0.1190(3) 0.094(4) Uani 1 1 d .
H2 H 0.7855 1.0671 0.1122 0.112 Uiso 1 1 calc R
C3 C 0.7446(5) 1.0371(4) 0.1483(3) 0.099(4) Uani 1 1 d .
H3 H 0.7604 1.0618 0.1618 0.118 Uiso 1 1 calc R
C4 C 0.7052(4) 0.9965(4) 0.1572(2) 0.083(4) Uani 1 1 d .
H4 H 0.6934 0.9939 0.1768 0.100 Uiso 1 1 calc R
C5 C 0.6836(3) 0.9603(3) 0.1371(2) 0.058(3) Uani 1 1 d .
C6 C 0.6426(3) 0.9169(3) 0.1445(2) 0.050(2) Uani 1 1 d .
C7 C 0.6213(4) 0.9066(4) 0.1728(2) 0.061(3) Uani 1 1 d .
H7 H 0.6334 0.9284 0.1885 0.073 Uiso 1 1 calc R
C8 C 0.5825(4) 0.8645(4) 0.1775(2) 0.060(3) Uani 1 1 d .
H8 H 0.5684 0.8568 0.1966 0.072 Uiso 1 1 calc R
C9 C 0.5646(4) 0.8340(4) 0.1542(2) 0.060(3) Uani 1 1 d .
H9 H 0.5376 0.8054 0.1569 0.072 Uiso 1 1 calc R
C10 C 0.5867(3) 0.8457(3) 0.1268(2) 0.049(2) Uani 1 1 d .
H10 H 0.5741 0.8244 0.1109 0.059 Uiso 1 1 calc R
C11 C 0.7497(3) 0.9059(4) 0.1138(2) 0.061(3) Uani 1 1 d .
H11 H 0.7650 0.9370 0.1079 0.074 Uiso 1 1 calc R
C12 C 0.7743(3) 0.8897(4) 0.1284(2) 0.064(3) Uani 1 1 d .
H12 H 0.8060 0.9092 0.1320 0.077 Uiso 1 1 calc R
C13 C 0.7526(3) 0.8447(4) 0.1378(2) 0.058(3) Uani 1 1 d .
H13 H 0.7691 0.8332 0.1483 0.070 Uiso 1 1 calc R
C14 C 0.7054(3) 0.8157(3) 0.13181(19) 0.046(2) Uani 1 1 d .
C15 C 0.6838(3) 0.8359(3) 0.11675(18) 0.041(2) Uani 1 1 d .
H15 H 0.6520 0.8173 0.1130 0.050 Uiso 1 1 calc R
C16 C 0.6793(3) 0.7669(3) 0.1419(2) 0.049(2) Uani 1 1 d .
H16A H 0.7010 0.7562 0.1463 0.058 Uiso 1 1 calc R
H16B H 0.6626 0.7650 0.1605 0.058 Uiso 1 1 calc R
C17 C 0.6052(3) 0.7301(3) 0.1213(2) 0.047(2) Uani 1 1 d .
H17 H 0.6000 0.7448 0.1377 0.057 Uiso 1 1 calc R
C18 C 0.5657(3) 0.7030(3) 0.10215(19) 0.043(2) Uani 1 1 d .
C19 C 0.5259(3) 0.7041(3) 0.1094(2) 0.055(3) Uani 1 1 d .
H19 H 0.5267 0.7236 0.1249 0.066 Uiso 1 1 calc R
C20 C 0.4852(3) 0.6769(4) 0.0941(2) 0.060(3) Uani 1 1 d .
C21 C 0.4859(3) 0.6468(3) 0.0729(2) 0.062(3) Uani 1 1 d .
H21 H 0.4580 0.6269 0.0631 0.074 Uiso 1 1 calc R
C22 C 0.5248(3) 0.6437(3) 0.0649(2) 0.059(3) Uani 1 1 d .
C23 C 0.5672(3) 0.6753(3) 0.0787(2) 0.049(2) Uani 1 1 d .
C24 C 0.4411(3) 0.6777(4) 0.1021(3) 0.083(4) Uani 1 1 d .
C25 C 0.4530(5) 0.7274(6) 0.1071(7) 0.235(14) Uani 1 1 d .
H25A H 0.4294 0.7279 0.1196 0.353 Uiso 1 1 calc R
H25B H 0.4545 0.7417 0.0878 0.353 Uiso 1 1 calc R
H25C H 0.4825 0.7442 0.1172 0.353 Uiso 1 1 calc R
C26 C 0.4239(7) 0.6543(9) 0.1315(5) 0.223(13) Uani 1 1 d .
H26A H 0.3991 0.6589 0.1384 0.335 Uiso 1 1 calc R
H26B H 0.4488 0.6671 0.1461 0.335 Uiso 1 1 calc R
H26C H 0.4127 0.6216 0.1291 0.335 Uiso 1 1 calc R
C27 C 0.4059(6) 0.6562(9) 0.0787(5) 0.221(13) Uani 1 1 d .
H27A H 0.3923 0.6230 0.0796 0.332 Uiso 1 1 calc R
H27B H 0.4200 0.6672 0.0590 0.332 Uiso 1 1 calc R
H27C H 0.3822 0.6643 0.0818 0.332 Uiso 1 1 calc R
C28 C 0.5222(3) 0.6065(3) 0.0430(3) 0.069(3) Uani 1 1 d .
C29 C 0.5503(4) 0.6279(4) 0.0139(3) 0.092(4) Uani 1 1 d .
H29A H 0.5828 0.6456 0.0188 0.138 Uiso 1 1 calc R
H29B H 0.5406 0.6480 0.0047 0.138 Uiso 1 1 calc R
H29C H 0.5450 0.6035 -0.0002 0.138 Uiso 1 1 calc R
C30 C 0.4717(4) 0.5742(4) 0.0320(3) 0.097(4) Uani 1 1 d .
H30A H 0.4702 0.5489 0.0204 0.146 Uiso 1 1 calc R
H30B H 0.4620 0.5916 0.0194 0.146 Uiso 1 1 calc R
H30C H 0.4513 0.5620 0.0493 0.146 Uiso 1 1 calc R
C31 C 0.5395(4) 0.5776(4) 0.0587(3) 0.091(4) Uani 1 1 d .
H31A H 0.5719 0.5969 0.0637 0.137 Uiso 1 1 calc R
H31B H 0.5356 0.5529 0.0454 0.137 Uiso 1 1 calc R
H31C H 0.5220 0.5646 0.0771 0.137 Uiso 1 1 calc R
C41 C 0.6667 0.6340(4) 0.0833 0.062(4) Uani 1 2 d S
C42 C 0.6667 0.5883(6) 0.0833 0.146(9) Uani 1 2 d S
H42A H 0.6779 0.5843 0.0640 0.218 Uiso 0.50 1 calc PR
H42B H 0.6355 0.5630 0.0866 0.218 Uiso 0.50 1 calc PR
H42C H 0.6865 0.5885 0.0994 0.218 Uiso 0.50 1 calc PR
P P 0.83917(11) 1.07557(13) 0.04277(7) 0.0885(11) Uani 1 1 d .
F1 F 0.8437(2) 1.1150(2) 0.01981(16) 0.108(3) Uani 1 1 d .
F2 F 0.7864(2) 1.0448(2) 0.03330(14) 0.097(2) Uani 1 1 d .
F3 F 0.8530(3) 1.0537(3) 0.01592(15) 0.128(3) Uani 1 1 d .
F4 F 0.8334(2) 1.0368(3) 0.06535(16) 0.111(3) Uani 1 1 d .
F5 F 0.8919(2) 1.1071(3) 0.05190(16) 0.135(3) Uani 1 1 d .
F6 F 0.8247(3) 1.0985(3) 0.06889(17) 0.122(3) Uani 1 1 d .
O51 O 0.477(3) 0.415(4) 0.1142(7) 0.70(10) Uani 0.50 1 d P
O52 O 0.4009(10) 0.3567(10) 0.1104(5) 0.164(10) Uani 0.50 1 d P
O53 O 0.535(3) 0.480(3) 0.116(2) 0.20(3) Uiso 0.25 1 d P
O54 O 0.5672(7) 0.5091(6) 0.1351(4) 0.111(6) Uani 0.50 1 d P
O55 O 0.8763(17) 0.956(3) 0.1698(13) 0.28(5) Uani 0.25 1 d P
O56 O 0.8644(16) 1.0118(7) 0.1526(12) 0.36(3) Uani 0.50 1 d P
O57 O 0.8695(11) 0.8854(13) 0.1790(10) 0.119(14) Uani 0.25 1 d P
O58 O 0.5334(16) 0.4633(12) 0.0746(10) 0.135(16) Uani 0.25 1 d P

loop_
_atom_site_aniso_label
_atom_site_aniso_U_11
_atom_site_aniso_U_22
_atom_site_aniso_U_33
_atom_site_aniso_U_23
_atom_site_aniso_U_13
_atom_site_aniso_U_12
Ru 0.0572(7) 0.0505(5) 0.0336(7) 0.0066(2) 0.0132(5) 0.0286(4)
Mn 0.0439(11) 0.0513(9) 0.0400(12) 0.0047(4) 0.0095(9) 0.0220(6)
O1 0.042(4) 0.056(4) 0.046(4) -0.002(3) 0.012(3) 0.019(3)
O2 0.077(5) 0.097(5) 0.040(4) 0.014(4) 0.015(4) 0.046(4)
N1 0.062(5) 0.051(5) 0.046(5) 0.001(4) 0.020(4) 0.029(4)
N2 0.060(5) 0.050(5) 0.034(5) 0.012(4) 0.012(4) 0.032(4)
N11 0.050(5) 0.056(5) 0.039(5) -0.004(4) 0.004(4) 0.032(4)
N12 0.038(4) 0.052(4) 0.042(5) 0.013(4) 0.009(4) 0.026(4)
C1 0.091(8) 0.059(7) 0.065(8) 0.002(6) 0.034(7) 0.031(7)
C2 0.099(9) 0.062(8) 0.085(9) -0.009(7) 0.046(8) 0.013(7)
C3 0.111(10) 0.058(7) 0.084(10) -0.022(7) 0.034(8) 0.010(7)
C4 0.114(10) 0.078(8) 0.046(7) -0.005(6) 0.027(7) 0.038(8)
C5 0.072(7) 0.054(6) 0.039(6) 0.004(5) 0.024(5) 0.026(5)
C6 0.062(6) 0.059(6) 0.038(6) 0.006(5) 0.016(5) 0.037(5)
C7 0.083(7) 0.064(7) 0.045(6) -0.002(5) 0.016(6) 0.045(6)
C8 0.079(7) 0.066(7) 0.048(7) 0.016(6) 0.021(6) 0.046(6)
C9 0.068(7) 0.060(6) 0.059(7) 0.012(6) 0.018(6) 0.037(5)
C10 0.057(6) 0.055(6) 0.042(6) 0.008(5) 0.014(5) 0.031(5)
C11 0.059(7) 0.061(6) 0.052(7) -0.004(5) 0.003(5) 0.021(6)
C12 0.045(6) 0.062(7) 0.069(7) -0.007(6) -0.002(5) 0.015(5)
C13 0.050(6) 0.079(8) 0.045(6) -0.006(5) -0.009(5) 0.033(6)
C14 0.052(6) 0.060(6) 0.029(5) -0.004(4) -0.001(4) 0.031(5)
C15 0.045(5) 0.039(5) 0.038(5) 0.005(4) 0.006(4) 0.019(4)
C16 0.042(5) 0.060(6) 0.045(6) 0.000(5) -0.003(4) 0.027(5)
C17 0.065(7) 0.044(5) 0.037(5) 0.012(4) 0.009(5) 0.031(5)
C18 0.042(5) 0.042(5) 0.037(5) 0.008(4) 0.010(4) 0.015(4)
C19 0.042(6) 0.067(6) 0.059(7) 0.013(5) 0.007(5) 0.029(5)
C20 0.053(6) 0.065(6) 0.065(7) 0.014(6) 0.010(5) 0.032(5)
C21 0.039(6) 0.060(6) 0.069(7) 0.013(6) 0.002(5) 0.012(5)
C22 0.053(6) 0.059(6) 0.051(7) 0.005(5) 0.004(5) 0.019(5)
C23 0.046(6) 0.044(5) 0.047(6) 0.015(5) 0.008(5) 0.016(5)
C24 0.042(6) 0.091(9) 0.115(10) 0.022(8) 0.010(7) 0.033(6)
C25 0.080(11) 0.135(16) 0.53(5) -0.04(2) -0.013(18) 0.082(12)
C26 0.155(17) 0.36(3) 0.25(2) 0.16(2) 0.140(18) 0.20(2)
C27 0.089(12) 0.36(3) 0.26(3) -0.14(2) -0.074(15) 0.147(18)
C28 0.053(6) 0.054(6) 0.076(8) -0.002(6) 0.005(6) 0.009(5)
C29 0.078(8) 0.075(8) 0.084(9) -0.016(7) 0.015(7) 0.010(7)
C30 0.069(8) 0.078(8) 0.106(11) -0.018(7) -0.014(7) 0.008(7)
C31 0.093(9) 0.054(7) 0.128(11) -0.004(7) -0.007(8) 0.037(7)
C41 0.068(10) 0.047(6) 0.077(13) 0.004(4) 0.007(9) 0.034(5)
C42 0.16(2) 0.096(10) 0.20(3) 0.008(10) 0.016(19) 0.081(11)
P 0.063(2) 0.101(3) 0.053(2) 0.0099(19) 0.0003(15) 0.0052(18)
F1 0.089(5) 0.100(5) 0.077(5) 0.028(4) 0.001(4) 0.005(4)
F2 0.067(4) 0.094(5) 0.080(5) 0.009(4) -0.005(3) 0.003(4)
F3 0.119(6) 0.180(8) 0.062(5) -0.005(5) 0.019(4) 0.058(6)
F4 0.097(5) 0.140(7) 0.085(5) 0.034(5) 0.010(4) 0.050(5)
F5 0.064(4) 0.172(8) 0.087(5) 0.025(5) -0.008(4) -0.002(5)
F6 0.128(6) 0.104(6) 0.071(5) -0.004(4) 0.018(4) 0.012(5)
O51 0.98(19) 1.7(3) 0.05(2) 0.01(7) 0.05(5) 1.2(2)
O52 0.18(2) 0.22(3) 0.104(18) 0.038(17) 0.017(17) 0.11(2)
O54 0.132(16) 0.091(12) 0.068(12) 0.036(10) 0.033(11) 0.024(12)
O55 0.12(4) 0.31(8) 0.16(5) -0.13(5) 0.00(3) -0.07(5)
O56 0.41(6) 0.018(11) 0.52(7) -0.01(2) -0.14(5) 0.00(2)
O57 0.08(2) 0.12(3) 0.19(4) -0.06(3) -0.06(2) 0.08(2)
O58 0.21(4) 0.07(2) 0.16(4) 0.06(2) 0.08(3) 0.10(3)

loop_
_atom_type_symbol
_atom_type_description
_atom_type_scat_dispersion_real
_atom_type_scat_dispersion_imag
_atom_type_scat_source
C C 0.0033 0.0016 'International Tables Vol C Tables 4.2.6.8 and 6.1.1.4'
H H 0.0000 0.0000 'International Tables Vol C Tables 4.2.6.8 and 6.1.1.4'
N N 0.0061 0.0033 'International Tables Vol C Tables 4.2.6.8 and 6.1.1.4'
O O 0.0106 0.0060 'International Tables Vol C Tables 4.2.6.8 and 6.1.1.4'
F F 0.0171 0.0103 'International Tables Vol C Tables 4.2.6.8 and 6.1.1.4'
P P 0.1023 0.0942 'International Tables Vol C Tables 4.2.6.8 and 6.1.1.4'
Mn Mn 0.3368 0.7283 'International Tables Vol C Tables 4.2.6.8 and 6.1.1.4'
Ru Ru -1.2594 0.8363 'International Tables Vol C Tables 4.2.6.8 and 6.1.1.4'

loop_
_geom_angle_atom_site_label_1
_geom_angle_atom_site_label_2
_geom_angle_atom_site_label_3
_geom_angle
_geom_angle_site_symmetry_1
_geom_angle_site_symmetry_3
N1 Ru N1 92.0(4) 18_654 .
N1 Ru N2 98.8(3) 18_654 .
N1 Ru N2 78.7(3) . .
N1 Ru N2 78.7(3) 18_654 18_654
N1 Ru N2 98.8(3) . 18_654
N2 Ru N2 176.4(4) . 18_654
N1 Ru N11 176.2(3) 18_654 .
N1 Ru N11 88.4(3) . .
N2 Ru N11 85.0(3) . .
N2 Ru N11 97.6(3) 18_654 .
N1 Ru N11 88.4(3) 18_654 18_654
N1 Ru N11 176.2(3) . 18_654
N2 Ru N11 97.6(3) . 18_654
N2 Ru N11 85.0(3) 18_654 18_654
N11 Ru N11 91.4(4) . 18_654
O1 Mn O1 176.8(4) . 18_654
O1 Mn N12 89.4(3) . .
O1 Mn N12 92.5(3) 18_654 .
O1 Mn N12 92.5(3) . 18_654
O1 Mn N12 89.4(3) 18_654 18_654
N12 Mn N12 106.7(4) . 18_654
O1 Mn O2 89.5(3) . .
O1 Mn O2 87.7(3) 18_654 .
N12 Mn O2 97.2(3) . .
N12 Mn O2 156.1(3) 18_654 .
O1 Mn O2 87.7(3) . 18_654
O1 Mn O2 89.5(3) 18_654 18_654
N12 Mn O2 156.1(3) . 18_654
N12 Mn O2 97.2(3) 18_654 18_654
O2 Mn O2 59.1(4) . 18_654
O1 Mn C41 88.39(19) . .
O1 Mn C41 88.38(19) 18_654 .
N12 Mn C41 126.67(18) . .
N12 Mn C41 126.67(18) 18_654 .
O2 Mn C41 29.55(19) . .
O2 Mn C41 29.56(19) 18_654 .
C23 O1 Mn 134.5(6) . .
C41 O2 Mn 90.9(7) . .
C1 N1 C5 118.9(8) . .
C1 N1 Ru 125.6(6) . .
C5 N1 Ru 115.3(6) . .
C10 N2 C6 118.4(7) . .
C10 N2 Ru 127.1(6) . .
C6 N2 Ru 114.2(6) . .
C15 N11 C11 115.5(8) . .
C15 N11 Ru 121.4(6) . .
C11 N11 Ru 123.1(7) . .
C17 N12 C16 115.8(7) . .
C17 N12 Mn 122.7(6) . .
C16 N12 Mn 121.4(5) . .
N1 C1 C2 122.1(10) . .
C1 C2 C3 120.2(11) . .
C2 C3 C4 117.9(11) . .
C5 C4 C3 119.8(10) . .
N1 C5 C4 121.0(9) . .
N1 C5 C6 115.6(8) . .
C4 C5 C6 123.4(9) . .
N2 C6 C7 120.6(9) . .
N2 C6 C5 115.4(8) . .
C7 C6 C5 124.0(9) . .
C8 C7 C6 119.5(9) . .
C9 C8 C7 119.4(9) . .
C8 C9 C10 119.0(10) . .
N2 C10 C9 123.2(9) . .
C12 C11 N11 123.7(10) . .
C11 C12 C13 119.3(9) . .
C12 C13 C14 119.8(9) . .
C15 C14 C13 115.8(9) . .
C15 C14 C16 121.3(8) . .
C13 C14 C16 122.9(8) . .
N11 C15 C14 125.9(8) . .
N12 C16 C14 112.1(7) . .
N12 C17 C18 128.7(8) . .
C19 C18 C23 122.6(9) . .
C19 C18 C17 115.8(8) . .
C23 C18 C17 121.5(8) . .
C20 C19 C18 120.9(10) . .
C19 C20 C21 116.2(9) . .
C19 C20 C24 121.3(10) . .
C21 C20 C24 122.4(10) . .
C20 C21 C22 125.3(9) . .
C21 C22 C23 117.1(9) . .
C21 C22 C28 122.5(9) . .
C23 C22 C28 120.3(9) . .
O1 C23 C18 122.4(8) . .
O1 C23 C22 120.4(9) . .
C18 C23 C22 117.2(8) . .
C27 C24 C26 111.2(16) . .
C27 C24 C25 110.2(16) . .
C26 C24 C25 105.7(18) . .
C27 C24 C20 112.0(12) . .
C26 C24 C20 108.5(10) . .
C25 C24 C20 109.0(10) . .
C31 C28 C29 109.9(10) . .
C31 C28 C22 109.9(9) . .
C29 C28 C22 112.1(8) . .
C31 C28 C30 109.0(9) . .
C29 C28 C30 104.8(9) . .
C22 C28 C30 111.0(9) . .
O2 C41 O2 119.2(12) . 18_654
O2 C41 C42 120.4(6) . .
O2 C41 C42 120.4(6) 18_654 .
O2 C41 Mn 59.6(6) . .
O2 C41 Mn 59.6(6) 18_654 .
C42 C41 Mn 180.000(2) . .
F4 P F3 92.3(5) . .
F4 P F5 91.4(5) . .
F3 P F5 90.8(5) . .
F4 P F6 89.7(4) . .
F3 P F6 177.9(5) . .
F5 P F6 89.9(5) . .
F4 P F2 89.7(4) . .
F3 P F2 89.4(4) . .
F5 P F2 178.8(5) . .
F6 P F2 89.8(4) . .
F4 P F1 178.5(5) . .
F3 P F1 88.6(5) . .
F5 P F1 89.9(4) . .
F6 P F1 89.4(5) . .
F2 P F1 89.0(4) . .

loop_
_geom_bond_atom_site_label_1
_geom_bond_atom_site_label_2
_geom_bond_distance
_geom_bond_site_symmetry_2
Ru N1 2.046(7) 18_654
Ru N1 2.046(7) .
Ru N2 2.084(7) .
Ru N2 2.084(7) 18_654
Ru N11 2.108(7) .
Ru N11 2.108(7) 18_654
Mn O1 1.857(6) .
Mn O1 1.857(6) 18_654
Mn N12 2.100(7) .
Mn N12 2.100(7) 18_654
Mn O2 2.182(7) .
Mn O2 2.182(7) 18_654
Mn C41 2.530(13) .
O1 C23 1.322(10) .
O2 C41 1.248(9) .
N1 C1 1.345(12) .
N1 C5 1.356(11) .
N2 C10 1.338(11) .
N2 C6 1.354(11) .
N11 C15 1.333(10) .
N11 C11 1.364(12) .
N12 C17 1.283(11) .
N12 C16 1.468(11) .
C1 C2 1.369(15) .
C2 C3 1.374(15) .
C3 C4 1.398(15) .
C4 C5 1.382(14) .
C5 C6 1.452(13) .
C6 C7 1.398(12) .
C7 C8 1.375(13) .
C8 C9 1.360(14) .
C9 C10 1.372(13) .
C11 C12 1.356(14) .
C12 C13 1.371(13) .
C13 C14 1.406(13) .
C14 C15 1.384(12) .
C14 C16 1.484(12) .
C17 C18 1.447(12) .
C18 C19 1.388(12) .
C18 C23 1.409(12) .
C19 C20 1.380(13) .
C20 C21 1.387(14) .
C20 C24 1.531(14) .
C21 C22 1.404(14) .
C22 C23 1.417(13) .
C22 C28 1.546(14) .
C24 C27 1.46(2) .
C24 C26 1.48(2) .
C24 C25 1.52(2) .
C28 C31 1.523(15) .
C28 C29 1.545(15) .
C28 C30 1.564(14) .
C41 O2 1.248(9) 18_654
C41 C42 1.53(2) .
P F4 1.572(8) .
P F3 1.582(8) .
P F5 1.591(7) .
P F6 1.593(9) .
P F2 1.593(7) .
P F1 1.612(8) .
O53 O54 1.35(8) .
